data_2232383
loop_
_publ_author_name
'Kang, Juhye'
'Yeo, Jin Kie'
'Kim, Pan-Gi'
'Kim, Cheal'
'Kim, Youngmee'

_publ_section_title
;
 Bis(methanol-\k<i>O</i>)bis(quinoline-2-carboxylato-\k^2^<i>N</i>,<i>O</i>)nickel(II)
;
_journal_coeditor_code LH5343
_journal_issue 11
_journal_name_full 'Acta Crystallographica Section E'
_journal_page_first m1511
_journal_paper_doi 10.1107/S1600536811041134
_journal_volume 67
_journal_year 2011
_chemical_formula_iupac '[Ni (C10 H6 N O2)2 (C H4 O)2]'
_chemical_formula_moiety 'C22 H20 N2 Ni O6'
_chemical_formula_sum 'C22 H20 N2 Ni O6'
_chemical_formula_weight 467.11
_chemical_name_systematic
;
Bis(methanol-\k<i>O</i>)bis(quinoline-2-carboxylato-
\k^2^<i>N</i>,<i>O</i>)nickel(II)
;
_space_group_IT_number 14
_symmetry_cell_setting monoclinic
_symmetry_space_group_name_Hall '-P 2yn'
_symmetry_space_group_name_H-M 'P 1 21/n 1'
_atom_sites_solution_hydrogens geom
_atom_sites_solution_primary direct
_atom_sites_solution_secondary difmap
_audit_creation_method SHELXTL
_cell_angle_alpha 90.00
_cell_angle_beta 108.57(3)
_cell_angle_gamma 90.00
_cell_formula_units_Z 2
_cell_length_a 10.411(2)
_cell_length_b 7.3910(15)
_cell_length_c 13.556(3)
_cell_measurement_reflns_used 3640
_cell_measurement_temperature 293(2)
_cell_measurement_theta_max 28.07
_cell_measurement_theta_min 2.62
_cell_volume 988.8(4)
_computing_cell_refinement 'SAINT (Bruker, 1997)'
_computing_data_collection 'SMART (Bruker, 1997)'
_computing_data_reduction 'SAINT (Bruker, 1997)'
_computing_molecular_graphics 'SHELXTL (Sheldrick, 2008)'
_computing_publication_material 'SHELXTL (Sheldrick, 2008)'
_computing_structure_refinement 'SHELXL97 (Sheldrick, 2008)'
_computing_structure_solution 'SHELXS97 (Sheldrick, 2008)'
_diffrn_ambient_temperature 293(2)
_diffrn_measured_fraction_theta_full 0.994
_diffrn_measured_fraction_theta_max 0.994
_diffrn_measurement_device_type 'Bruker SMART CCD area-detector'
_diffrn_measurement_method '\f and \w'
_diffrn_radiation_monochromator graphite
_diffrn_radiation_source 'fine-focus sealed tube'
_diffrn_radiation_type MoK\a
_diffrn_radiation_wavelength 0.71073
_diffrn_reflns_av_R_equivalents 0.0184
_diffrn_reflns_av_sigmaI/netI 0.0211
_diffrn_reflns_limit_h_max 12
_diffrn_reflns_limit_h_min -12
_diffrn_reflns_limit_k_max 9
_diffrn_reflns_limit_k_min -9
_diffrn_reflns_limit_l_max 16
_diffrn_reflns_limit_l_min -9
_diffrn_reflns_number 5292
_diffrn_reflns_theta_full 26.00
_diffrn_reflns_theta_max 26.00
_diffrn_reflns_theta_min 2.16
_diffrn_standards_number 0
_exptl_absorpt_coefficient_mu 1.025
_exptl_absorpt_correction_T_max 0.903
_exptl_absorpt_correction_T_min 0.884
_exptl_absorpt_correction_type multi-scan
_exptl_absorpt_process_details '(SADABS; Bruker, 1997)'
_exptl_crystal_colour colorless
_exptl_crystal_density_diffrn 1.569
_exptl_crystal_density_method 'not measured'
_exptl_crystal_description rod
_exptl_crystal_F_000 484
_exptl_crystal_size_max 0.40
_exptl_crystal_size_mid 0.10
_exptl_crystal_size_min 0.10
_refine_diff_density_max 0.218
_refine_diff_density_min -0.309
_refine_ls_extinction_method none
_refine_ls_goodness_of_fit_ref 1.073
_refine_ls_hydrogen_treatment mixed
_refine_ls_matrix_type full
_refine_ls_number_parameters 146
_refine_ls_number_reflns 1929
_refine_ls_number_restraints 1
_refine_ls_restrained_S_all 1.073
_refine_ls_R_factor_all 0.0318
_refine_ls_R_factor_gt 0.0273
_refine_ls_shift/su_max 0.001
_refine_ls_shift/su_mean 0.000
_refine_ls_structure_factor_coef Fsqd
_refine_ls_weighting_details 'calc w=1/[\s^2^(Fo^2^)+(0.0451P)^2^+0.2296P] where P=(Fo^2^+2Fc^2^)/3'
_refine_ls_weighting_scheme calc
_refine_ls_wR_factor_gt 0.0743
_refine_ls_wR_factor_ref 0.0762
_reflns_number_gt 1666
_reflns_number_total 1929
_reflns_threshold_expression I>2\s(I)
_cod_data_source_file lh5343.cif
_cod_data_source_block I
_cod_original_cell_volume 988.8(3)
_cod_original_sg_symbol_H-M 'P 21/n'
_cod_database_code 2232383
_cod_database_fobs_code 2232383

loop_
_symmetry_equiv_pos_as_xyz
'x, y, z'
'-x+1/2, y+1/2, -z+1/2'
'-x, -y, -z'
'x-1/2, -y-1/2, z-1/2'

loop_
_atom_site_type_symbol
_atom_site_label
_atom_site_fract_x
_atom_site_fract_y
_atom_site_fract_z
_atom_site_U_iso_or_equiv
_atom_site_adp_type
_atom_site_calc_flag
_atom_site_refinement_flags
_atom_site_occupancy
_atom_site_symmetry_multiplicity
Ni Ni1 1.0000 0.0000 0.5000 0.02463(12) Uani d S 1 2
N N1 0.79816(13) 0.10618(19) 0.48009(11) 0.0270(3) Uani d . 1 1
O O1 0.94209(12) 0.07175(19) 0.35013(9) 0.0314(3) Uani d . 1 1
O O2 0.78467(15) 0.2090(2) 0.22280(11) 0.0530(4) Uani d . 1 1
O O3 0.91781(13) -0.25715(18) 0.45429(10) 0.0362(3) Uani d D 1 1
H H3O 0.8599(16) -0.259(3) 0.3928(7) 0.043 Uiso d D 1 1
C C1 0.72490(17) 0.1223(2) 0.54860(13) 0.0296(4) Uani d . 1 1
C C2 0.77500(19) 0.0457(3) 0.64897(15) 0.0360(4) Uani d . 1 1
H H2 0.8589 -0.0116 0.6698 0.043 Uiso calc R 1 1
C C3 0.7003(2) 0.0554(3) 0.71576(16) 0.0427(5) Uani d . 1 1
H H3 0.7331 0.0020 0.7811 0.051 Uiso calc R 1 1
C C4 0.5748(2) 0.1451(3) 0.68685(17) 0.0453(5) Uani d . 1 1
H H4 0.5257 0.1514 0.7333 0.054 Uiso calc R 1 1
C C5 0.5250(2) 0.2221(3) 0.59184(17) 0.0429(5) Uani d . 1 1
H H5 0.4425 0.2826 0.5740 0.051 Uiso calc R 1 1
C C6 0.59717(18) 0.2118(2) 0.51872(15) 0.0347(4) Uani d . 1 1
C C7 0.54761(19) 0.2841(3) 0.41796(17) 0.0414(5) Uani d . 1 1
H H7 0.4653 0.3455 0.3971 0.050 Uiso calc R 1 1
C C8 0.61990(19) 0.2645(3) 0.35068(15) 0.0385(4) Uani d . 1 1
H H8 0.5871 0.3101 0.2833 0.046 Uiso calc R 1 1
C C9 0.74535(17) 0.1737(2) 0.38513(14) 0.0300(4) Uani d . 1 1
C C10 0.82890(17) 0.1504(3) 0.31228(14) 0.0315(4) Uani d . 1 1
C C11 0.8677(2) -0.3714(3) 0.51879(17) 0.0481(5) Uani d . 1 1
H H11A 0.9424 -0.4196 0.5740 0.072 Uiso calc R 1 1
H H11B 0.8167 -0.4690 0.4779 0.072 Uiso calc R 1 1
H H11C 0.8102 -0.3025 0.5478 0.072 Uiso calc R 1 1

loop_
_atom_site_aniso_label
_atom_site_aniso_U_11
_atom_site_aniso_U_22
_atom_site_aniso_U_33
_atom_site_aniso_U_12
_atom_site_aniso_U_13
_atom_site_aniso_U_23
Ni1 0.02223(18) 0.03058(19) 0.01837(18) 0.00163(12) 0.00265(12) -0.00029(12)
N1 0.0236(7) 0.0301(8) 0.0250(7) 0.0008(6) 0.0045(6) -0.0006(6)
O1 0.0268(6) 0.0448(7) 0.0206(6) 0.0047(6) 0.0045(5) 0.0017(6)
O2 0.0390(7) 0.0871(12) 0.0295(7) 0.0141(8) 0.0060(6) 0.0189(8)
O3 0.0352(7) 0.0369(7) 0.0291(7) -0.0050(6) 0.0000(5) -0.0025(6)
C1 0.0267(8) 0.0299(9) 0.0320(10) -0.0015(7) 0.0089(7) -0.0048(7)
C2 0.0307(9) 0.0458(11) 0.0317(10) 0.0052(8) 0.0105(8) -0.0009(8)
C3 0.0430(11) 0.0562(12) 0.0317(10) 0.0024(10) 0.0158(9) -0.0019(9)
C4 0.0414(11) 0.0561(13) 0.0459(12) -0.0013(10) 0.0246(10) -0.0108(10)
C5 0.0323(10) 0.0456(12) 0.0539(13) 0.0064(9) 0.0182(9) -0.0057(10)
C6 0.0292(9) 0.0328(10) 0.0419(11) 0.0019(8) 0.0110(8) -0.0035(8)
C7 0.0288(9) 0.0418(11) 0.0511(12) 0.0112(8) 0.0094(9) 0.0063(9)
C8 0.0304(9) 0.0429(11) 0.0366(10) 0.0061(8) 0.0027(8) 0.0114(9)
C9 0.0249(8) 0.0317(9) 0.0302(9) -0.0013(7) 0.0043(7) 0.0015(8)
C10 0.0275(8) 0.0384(10) 0.0241(9) -0.0002(8) 0.0017(7) 0.0025(8)
C11 0.0544(13) 0.0428(12) 0.0447(12) -0.0066(10) 0.0124(10) 0.0000(10)

loop_
_atom_type_symbol
_atom_type_description
_atom_type_scat_dispersion_real
_atom_type_scat_dispersion_imag
_atom_type_scat_source
C C 0.0033 0.0016 'International Tables Vol C Tables 4.2.6.8 and 6.1.1.4'
H H 0.0000 0.0000 'International Tables Vol C Tables 4.2.6.8 and 6.1.1.4'
N N 0.0061 0.0033 'International Tables Vol C Tables 4.2.6.8 and 6.1.1.4'
O O 0.0106 0.0060 'International Tables Vol C Tables 4.2.6.8 and 6.1.1.4'
Ni Ni 0.3393 1.1124 'International Tables Vol C Tables 4.2.6.8 and 6.1.1.4'

loop_
_geom_angle_atom_site_label_1
_geom_angle_atom_site_label_2
_geom_angle_atom_site_label_3
_geom_angle_site_symmetry_1
_geom_angle_site_symmetry_3
_geom_angle
O1 Ni1 O1 3_756 . 180.0
O1 Ni1 O3 3_756 3_756 88.71(6)
O1 Ni1 O3 . 3_756 91.29(6)
O1 Ni1 O3 3_756 . 91.29(6)
O1 Ni1 O3 . . 88.71(6)
O3 Ni1 O3 3_756 . 180.00(7)
O1 Ni1 N1 3_756 . 100.86(6)
O1 Ni1 N1 . . 79.14(6)
O3 Ni1 N1 3_756 . 89.82(5)
O3 Ni1 N1 . . 90.18(5)
O1 Ni1 N1 3_756 3_756 79.14(6)
O1 Ni1 N1 . 3_756 100.86(6)
O3 Ni1 N1 3_756 3_756 90.18(5)
O3 Ni1 N1 . 3_756 89.82(5)
N1 Ni1 N1 . 3_756 180.0
C9 N1 C1 . . 118.24(14)
C9 N1 Ni1 . . 109.96(11)
C1 N1 Ni1 . . 131.69(11)
C10 O1 Ni1 . . 118.31(11)
C11 O3 Ni1 . . 123.34(12)
C11 O3 H3O . . 107.6(15)
Ni1 O3 H3O . . 113.5(15)
N1 C1 C2 . . 119.98(15)
N1 C1 C6 . . 120.95(16)
C2 C1 C6 . . 119.06(17)
C3 C2 C1 . . 120.16(18)
C3 C2 H2 . . 119.9
C1 C2 H2 . . 119.9
C2 C3 C4 . . 120.9(2)
C2 C3 H3 . . 119.5
C4 C3 H3 . . 119.5
C5 C4 C3 . . 120.31(19)
C5 C4 H4 . . 119.8
C3 C4 H4 . . 119.8
C4 C5 C6 . . 120.93(18)
C4 C5 H5 . . 119.5
C6 C5 H5 . . 119.5
C7 C6 C5 . . 123.07(17)
C7 C6 C1 . . 118.33(17)
C5 C6 C1 . . 118.60(17)
C8 C7 C6 . . 120.06(17)
C8 C7 H7 . . 120.0
C6 C7 H7 . . 120.0
C7 C8 C9 . . 118.69(18)
C7 C8 H8 . . 120.7
C9 C8 H8 . . 120.7
N1 C9 C8 . . 123.71(17)
N1 C9 C10 . . 116.25(15)
C8 C9 C10 . . 120.04(16)
O2 C10 O1 . . 124.64(18)
O2 C10 C9 . . 119.26(16)
O1 C10 C9 . . 116.09(15)
O3 C11 H11A . . 109.5
O3 C11 H11B . . 109.5
H11A C11 H11B . . 109.5
O3 C11 H11C . . 109.5
H11A C11 H11C . . 109.5
H11B C11 H11C . . 109.5

loop_
_geom_bond_atom_site_label_1
_geom_bond_atom_site_label_2
_geom_bond_site_symmetry_2
_geom_bond_distance
Ni1 O1 3_756 1.9979(12)
Ni1 O1 . 1.9980(12)
Ni1 O3 3_756 2.0954(13)
Ni1 O3 . 2.0954(13)
Ni1 N1 . 2.1779(14)
Ni1 N1 3_756 2.1779(14)
N1 C9 . 1.326(2)
N1 C1 . 1.382(2)
O1 C10 . 1.267(2)
O2 C10 . 1.231(2)
O3 C11 . 1.429(3)
O3 H3O . 0.859(2)
C1 C2 . 1.411(3)
C1 C6 . 1.424(2)
C2 C3 . 1.371(3)
C2 H2 . 0.9300
C3 C4 . 1.405(3)
C3 H3 . 0.9300
C4 C5 . 1.351(3)
C4 H4 . 0.9300
C5 C6 . 1.423(3)
C5 H5 . 0.9300
C6 C7 . 1.403(3)
C7 C8 . 1.363(3)
C7 H7 . 0.9300
C8 C9 . 1.409(3)
C8 H8 . 0.9300
C9 C10 . 1.519(3)
C11 H11A . 0.9600
C11 H11B . 0.9600
C11 H11C . 0.9600

loop_
_geom_hbond_atom_site_label_D
_geom_hbond_atom_site_label_H
_geom_hbond_atom_site_label_A
_geom_hbond_site_symmetry_A
_geom_hbond_distance_DH
_geom_hbond_distance_HA
_geom_hbond_distance_DA
_geom_hbond_angle_DHA
_geom_hbond_publ_flag
O3 H3O O2 2_645 0.859(11) 1.810(12) 2.655(2) 167.2(18) yes

loop_
_geom_torsion_atom_site_label_1
_geom_torsion_atom_site_label_2
_geom_torsion_atom_site_label_3
_geom_torsion_atom_site_label_4
_geom_torsion_site_symmetry_1
_geom_torsion
O1 Ni1 N1 C9 3_756 175.65(12)
O1 Ni1 N1 C9 . -4.35(12)
O3 Ni1 N1 C9 3_756 87.00(12)
O3 Ni1 N1 C9 . -93.00(12)
O1 Ni1 N1 C1 3_756 -0.27(16)
O1 Ni1 N1 C1 . 179.73(16)
O3 Ni1 N1 C1 3_756 -88.92(15)
O3 Ni1 N1 C1 . 91.08(15)
O3 Ni1 O1 C10 3_756 -85.58(14)
O3 Ni1 O1 C10 . 94.42(14)
N1 Ni1 O1 C10 . 3.98(13)
N1 Ni1 O1 C10 3_756 -176.02(13)
O1 Ni1 O3 C11 3_756 27.49(15)
O1 Ni1 O3 C11 . -152.51(15)
N1 Ni1 O3 C11 . -73.38(15)
N1 Ni1 O3 C11 3_756 106.62(15)
C9 N1 C1 C2 . 177.39(17)
Ni1 N1 C1 C2 . -7.0(2)
C9 N1 C1 C6 . -1.1(2)
Ni1 N1 C1 C6 . 174.56(12)
N1 C1 C2 C3 . -177.54(18)
C6 C1 C2 C3 . 1.0(3)
C1 C2 C3 C4 . -1.5(3)
C2 C3 C4 C5 . 0.6(3)
C3 C4 C5 C6 . 1.0(3)
C4 C5 C6 C7 . 177.7(2)
C4 C5 C6 C1 . -1.5(3)
N1 C1 C6 C7 . -0.3(3)
C2 C1 C6 C7 . -178.75(18)
N1 C1 C6 C5 . 179.02(16)
C2 C1 C6 C5 . 0.5(3)
C5 C6 C7 C8 . -177.88(19)
C1 C6 C7 C8 . 1.4(3)
C6 C7 C8 C9 . -1.1(3)
C1 N1 C9 C8 . 1.4(3)
Ni1 N1 C9 C8 . -175.15(15)
C1 N1 C9 C10 . -179.23(14)
Ni1 N1 C9 C10 . 4.23(18)
C7 C8 C9 N1 . -0.3(3)
C7 C8 C9 C10 . -179.64(18)
Ni1 O1 C10 O2 . 176.36(16)
Ni1 O1 C10 C9 . -2.9(2)
N1 C9 C10 O2 . 179.42(18)
C8 C9 C10 O2 . -1.2(3)
N1 C9 C10 O1 . -1.3(2)
C8 C9 C10 O1 . 178.12(17)
